data_7100340
loop_
_publ_author_name
'D.G. Patel'
'J.B. Benedict'
'N.L. Frank'
'Roni A. Kopelman'

_publ_section_title
;
Photochromism of a Spirooxazine in the Single
Crystalline Phase
;
_journal_name_full 'Chemical Communications'
_journal_paper_doi 10.1039/b417026a
_journal_year 2005
_chemical_formula_moiety 'C21 H23 N3 O'
_chemical_formula_sum 'C21 H23 N3 O'
_chemical_formula_weight 333.42
_chemical_name_common DP-1-137
_space_group_IT_number 14
_symmetry_cell_setting monoclinic
_symmetry_space_group_name_Hall '-P 2ybc'
_symmetry_space_group_name_H-M 'P 1 21/c 1'
_cell_angle_alpha 90.00
_cell_angle_beta 100.5580(12)
_cell_angle_gamma 90.00
_cell_formula_units_Z 4
_cell_length_a 6.6340(2)
_cell_length_b 15.3270(4)
_cell_length_c 16.2050(6)
_cell_measurement_temperature 130(2)
_cell_volume 1619.82(9)
_diffrn_ambient_temperature 130(2)
_exptl_crystal_density_diffrn 1.367
_cod_original_sg_symbol_H-M 'P 21/c'
_cod_database_code 7100340

loop_
_symmetry_equiv_pos_as_xyz
'x, y, z'
'-x, y+1/2, -z+1/2'
'-x, -y, -z'
'x, -y-1/2, z-1/2'

loop_
_atom_site_label
_atom_site_type_symbol
_atom_site_fract_x
_atom_site_fract_y
_atom_site_fract_z
_atom_site_U_iso_or_equiv
_atom_site_adp_type
_atom_site_occupancy
_atom_site_symmetry_multiplicity
_atom_site_calc_flag
_atom_site_refinement_flags
_atom_site_disorder_assembly
_atom_site_disorder_group
O1 O 0.47008(16) 0.17802(6) 0.97471(6) 0.0225(3) Uani 1 1 d . . .
N1 N 0.20095(19) 0.03438(8) 0.94122(8) 0.0227(3) Uani 1 1 d . . .
N2 N 0.2669(2) -0.13429(8) 0.74478(8) 0.0274(3) Uani 1 1 d . . .
N4 N 0.13603(19) 0.24617(8) 0.93735(7) 0.0209(3) Uani 1 1 d . . .
C1 C 0.0314(2) 0.33773(10) 1.10116(10) 0.0266(4) Uani 1 1 d . . .
H1 H -0.0819 0.3510 1.1323 0.032 Uiso 1 1 calc R . .
C2 C -0.0441(2) 0.35689(10) 1.00827(10) 0.0267(4) Uani 1 1 d . . .
H2A H -0.0887 0.4185 1.0017 0.032 Uiso 1 1 calc R . .
H2B H -0.1645 0.3197 0.9872 0.032 Uiso 1 1 calc R . .
C3 C 0.1216(2) 0.34042(10) 0.95543(10) 0.0244(4) Uani 1 1 d . . .
H3 H 0.0717 0.3692 0.9001 0.029 Uiso 1 1 calc R . .
C5 C 0.2601(2) 0.18766(9) 0.99404(9) 0.0203(4) Uani 1 1 d . . .
C6 C 0.2935(2) 0.21493(10) 1.08712(9) 0.0231(4) Uani 1 1 d . . .
H6 H 0.3426 0.1613 1.1198 0.028 Uiso 1 1 calc R . .
C7 C 0.4624(3) 0.28359(10) 1.11255(10) 0.0259(4) Uani 1 1 d . . .
H7A H 0.5109 0.2807 1.1740 0.031 Uiso 1 1 calc R . .
H7B H 0.5799 0.2696 1.0850 0.031 Uiso 1 1 calc R . .
C8 C 0.3896(2) 0.37615(10) 1.08864(10) 0.0255(4) Uani 1 1 d . . .
H8 H 0.5051 0.4174 1.1086 0.031 Uiso 1 1 calc R . .
C9 C 0.2125(3) 0.39800(10) 1.13384(10) 0.0280(4) Uani 1 1 d . . .
H9A H 0.1710 0.4596 1.1233 0.034 Uiso 1 1 calc R . .
H9B H 0.2566 0.3899 1.1951 0.034 Uiso 1 1 calc R . .
C10 C 0.0940(3) 0.24170(10) 1.11658(10) 0.0259(4) Uani 1 1 d . . .
H10A H -0.0190 0.2044 1.0875 0.031 Uiso 1 1 calc R . .
H10B H 0.1101 0.2297 1.1775 0.031 Uiso 1 1 calc R . .
C11 C 0.3232(3) 0.38714(10) 0.99360(10) 0.0259(4) Uani 1 1 d . . .
H11A H 0.4339 0.3648 0.9658 0.031 Uiso 1 1 calc R . .
H11B H 0.3074 0.4502 0.9808 0.031 Uiso 1 1 calc R . .
C12 C 0.1581(2) 0.09842(10) 0.98558(9) 0.0220(4) Uani 1 1 d . . .
H12 H 0.0514 0.0893 1.0165 0.026 Uiso 1 1 calc R . .
C13 C 0.3645(2) 0.04745(9) 0.89837(9) 0.0207(4) Uani 1 1 d . . .
C14 C 0.3936(2) -0.01217(9) 0.83408(9) 0.0216(4) Uani 1 1 d . . .
C15 C 0.2507(3) -0.07936(10) 0.80581(10) 0.0251(4) Uani 1 1 d . . .
H15 H 0.1355 -0.0852 0.8327 0.030 Uiso 1 1 calc R . .
C16 C 0.4337(3) -0.12540(10) 0.70755(10) 0.0267(4) Uani 1 1 d . . .
H16 H 0.4487 -0.1650 0.6640 0.032 Uiso 1 1 calc R . .
C17 C 0.5811(2) -0.06277(10) 0.72909(9) 0.0251(4) Uani 1 1 d . . .
H17 H 0.6951 -0.0600 0.7012 0.030 Uiso 1 1 calc R . .
C18 C 0.5625(2) -0.00243(9) 0.79293(9) 0.0221(4) Uani 1 1 d . . .
C19 C 0.7005(2) 0.06754(10) 0.81717(10) 0.0248(4) Uani 1 1 d . . .
H19 H 0.8176 0.0737 0.7916 0.030 Uiso 1 1 calc R . .
C20 C 0.6675(2) 0.12619(10) 0.87674(10) 0.0243(4) Uani 1 1 d . . .
H20 H 0.7597 0.1735 0.8914 0.029 Uiso 1 1 calc R . .
C21 C 0.4974(2) 0.11675(9) 0.91641(9) 0.0211(4) Uani 1 1 d . . .
C22 C 0.1249(2) 0.22791(10) 0.84800(9) 0.0226(4) Uani 1 1 d . . .
H22A H 0.2537 0.2454 0.8313 0.034 Uiso 1 1 calc R . .
H22B H 0.0110 0.2608 0.8151 0.034 Uiso 1 1 calc R . .
H22C H 0.1026 0.1653 0.8378 0.034 Uiso 1 1 calc R . .

loop_
_atom_site_aniso_label
_atom_site_aniso_U_11
_atom_site_aniso_U_22
_atom_site_aniso_U_33
_atom_site_aniso_U_23
_atom_site_aniso_U_13
_atom_site_aniso_U_12
O1 0.0219(6) 0.0209(6) 0.0253(6) -0.0040(4) 0.0059(5) -0.0005(4)
N1 0.0250(7) 0.0210(7) 0.0225(7) 0.0006(5) 0.0055(6) -0.0003(5)
N2 0.0329(8) 0.0238(7) 0.0254(7) -0.0015(6) 0.0051(6) -0.0012(6)
N4 0.0259(7) 0.0194(7) 0.0174(7) -0.0010(5) 0.0035(5) 0.0005(5)
C1 0.0262(9) 0.0275(9) 0.0288(9) -0.0053(7) 0.0120(7) -0.0007(7)
C2 0.0261(9) 0.0228(8) 0.0314(9) -0.0031(7) 0.0053(7) 0.0026(7)
C3 0.0303(9) 0.0195(8) 0.0235(8) 0.0022(6) 0.0053(7) 0.0035(7)
C5 0.0190(8) 0.0217(8) 0.0210(8) 0.0018(6) 0.0058(7) -0.0002(6)
C6 0.0281(9) 0.0212(8) 0.0196(8) 0.0020(6) 0.0034(7) 0.0003(6)
C7 0.0264(9) 0.0278(9) 0.0224(8) -0.0035(7) 0.0015(7) -0.0005(7)
C8 0.0267(9) 0.0239(8) 0.0264(9) -0.0050(7) 0.0061(7) -0.0054(7)
C9 0.0341(10) 0.0242(8) 0.0265(9) -0.0046(7) 0.0079(7) -0.0019(7)
C10 0.0327(9) 0.0257(8) 0.0208(8) -0.0022(6) 0.0088(7) -0.0039(7)
C11 0.0313(9) 0.0182(8) 0.0294(9) -0.0009(6) 0.0084(7) -0.0018(6)
C12 0.0242(9) 0.0210(8) 0.0209(8) 0.0026(6) 0.0046(7) 0.0002(6)
C13 0.0209(8) 0.0193(8) 0.0219(8) 0.0027(6) 0.0036(6) 0.0023(6)
C14 0.0246(9) 0.0175(7) 0.0217(8) 0.0029(6) 0.0016(7) 0.0029(6)
C15 0.0273(9) 0.0217(8) 0.0262(8) 0.0010(7) 0.0049(7) -0.0005(7)
C16 0.0336(10) 0.0226(8) 0.0238(9) -0.0022(7) 0.0049(7) 0.0023(7)
C17 0.0269(9) 0.0260(8) 0.0230(8) 0.0012(7) 0.0062(7) 0.0040(7)
C18 0.0241(8) 0.0208(8) 0.0213(8) 0.0027(6) 0.0037(7) 0.0044(6)
C19 0.0203(9) 0.0268(8) 0.0276(9) 0.0002(7) 0.0053(7) 0.0003(6)
C20 0.0223(9) 0.0227(8) 0.0274(9) -0.0012(7) 0.0031(7) -0.0010(6)
C21 0.0224(8) 0.0200(8) 0.0198(8) 0.0004(6) 0.0012(6) 0.0034(6)
C22 0.0247(9) 0.0245(8) 0.0187(8) -0.0002(6) 0.0041(7) -0.0001(6)

loop_
_geom_bond_atom_site_label_1
_geom_bond_atom_site_label_2
_geom_bond_distance
_geom_bond_site_symmetry_2
_geom_bond_publ_flag
O1 C21 1.3675(18) . ?
O1 C5 1.4901(18) . ?
N1 C12 1.279(2) . ?
N1 C13 1.406(2) . ?
N2 C15 1.318(2) . ?
N2 C16 1.361(2) . ?
N4 C5 1.4313(19) . ?
N4 C22 1.4632(18) . ?
N4 C3 1.4807(19) . ?
C1 C2 1.525(2) . ?
C1 C9 1.531(2) . ?
C1 C10 1.537(2) . ?
C1 H1 1.0000 . ?
C2 C3 1.533(2) . ?
C2 H2A 0.9900 . ?
C2 H2B 0.9900 . ?
C3 C11 1.543(2) . ?
C3 H3 1.0000 . ?
C5 C12 1.521(2) . ?
C5 C6 1.542(2) . ?
C6 C7 1.538(2) . ?
C6 C10 1.543(2) . ?
C6 H6 1.0000 . ?
C7 C8 1.526(2) . ?
C7 H7A 0.9900 . ?
C7 H7B 0.9900 . ?
C8 C9 1.531(2) . ?
C8 C11 1.532(2) . ?
C8 H8 1.0000 . ?
C9 H9A 0.9900 . ?
C9 H9B 0.9900 . ?
C10 H10A 0.9900 . ?
C10 H10B 0.9900 . ?
C11 H11A 0.9900 . ?
C11 H11B 0.9900 . ?
C12 H12 0.9500 . ?
C13 C21 1.377(2) . ?
C13 C14 1.425(2) . ?
C14 C18 1.413(2) . ?
C14 C15 1.418(2) . ?
C15 H15 0.9500 . ?
C16 C17 1.369(2) . ?
C16 H16 0.9500 . ?
C17 C18 1.410(2) . ?
C17 H17 0.9500 . ?
C18 C19 1.418(2) . ?
C19 C20 1.366(2) . ?
C19 H19 0.9500 . ?
C20 C21 1.405(2) . ?
C20 H20 0.9500 . ?
C22 H22A 0.9800 . ?
C22 H22B 0.9800 . ?
C22 H22C 0.9800 . ?
